data_7701154
loop_
_publ_author_name
'Basu, Debashis'
'Mazumder, Shivnath'
'Kpogo, Kenneth K.'
'Verani, Cl\'audio N'

_publ_section_title
;
 Influence of nitro substituents on the redox, electronic, and proton
 reduction catalytic behavior of phenolate-based
 [N<sub>2</sub>O<sub>3</sub>]-type cobalt(iii) complexes.
;
_journal_issue 39
_journal_name_full 'Dalton transactions (Cambridge, England : 2003)'
_journal_page_first 14669
_journal_page_last 14677
_journal_paper_doi 10.1039/c9dt03158h
_journal_volume 48
_journal_year 2019
_chemical_formula_moiety 'C27 H20 Co N5 O10, 3(C2 H3 N)'
_chemical_formula_sum 'C33 H29 Co N8 O10'
_chemical_formula_weight 756.57
_space_group_crystal_system triclinic
_space_group_IT_number 2
_space_group_name_Hall '-P 1'
_space_group_name_H-M_alt 'P -1'
_symmetry_space_group_name_Hall '-P 1'
_symmetry_space_group_name_H-M 'P -1'
_atom_sites_solution_hydrogens mixed
_audit_creation_date 2018-04-07
_audit_creation_method
;
Olex2 1.2
(compiled 2017.08.10 svn.r3458 for OlexSys, GUI svn.r5381)
;
_audit_update_record
;
2019-08-02 deposited with the CCDC.    2019-09-16 downloaded from the CCDC.
;
_cell_angle_alpha 88.368(4)
_cell_angle_beta 66.364(3)
_cell_angle_gamma 77.712(4)
_cell_formula_units_Z 2
_cell_length_a 11.4337(8)
_cell_length_b 12.5296(8)
_cell_length_c 13.2100(9)
_cell_measurement_reflns_used 8675
_cell_measurement_temperature 100.1
_cell_measurement_theta_max 21.74
_cell_measurement_theta_min 2.30
_cell_volume 1690.6(2)
_computing_molecular_graphics 'Olex2 (Dolomanov et al., 2009)'
_computing_publication_material 'Olex2 (Dolomanov et al., 2009)'
_computing_structure_refinement 'ShelXL (Sheldrick, 2015)'
_computing_structure_solution
;
olex2.solve (L.J. Bourhis, O.V. Dolomanov, R.J. Gildea, J.A.K. Howard,
H. Puschmann, in preparation, 2011)
;
_diffrn_ambient_temperature 100.1
_diffrn_detector 'Bruker APEX2 area detector'
_diffrn_detector_area_resol_mean 7.9
_diffrn_detector_type 'CCD area detector'
_diffrn_measured_fraction_theta_full 0.937
_diffrn_measured_fraction_theta_max 0.905
_diffrn_measurement_device 'three-circle diffractometer'
_diffrn_measurement_device_type 'Bruker SMART APEX2 area detector'
_diffrn_measurement_method '\w and \f scans'
_diffrn_radiation_monochromator 'mirror optics'
_diffrn_radiation_probe x-ray
_diffrn_radiation_type MoK\a
_diffrn_radiation_wavelength 0.71073
_diffrn_reflns_av_R_equivalents 0.1505
_diffrn_reflns_av_unetI/netI 0.1583
_diffrn_reflns_Laue_measured_fraction_full 0.937
_diffrn_reflns_Laue_measured_fraction_max 0.905
_diffrn_reflns_limit_h_max 14
_diffrn_reflns_limit_h_min -14
_diffrn_reflns_limit_k_max 16
_diffrn_reflns_limit_k_min -16
_diffrn_reflns_limit_l_max 17
_diffrn_reflns_limit_l_min -17
_diffrn_reflns_number 81183
_diffrn_reflns_point_group_measured_fraction_full 0.937
_diffrn_reflns_point_group_measured_fraction_max 0.905
_diffrn_reflns_theta_full 25.242
_diffrn_reflns_theta_max 27.523
_diffrn_reflns_theta_min 1.667
_diffrn_source 'microfocus sealed X-ray tube'
_diffrn_source_type 'Incoatec I\ms'
_exptl_absorpt_coefficient_mu 0.578
_exptl_absorpt_correction_T_max 0.8670
_exptl_absorpt_correction_T_min 0.7978
_exptl_absorpt_correction_type multi-scan
_exptl_crystal_colour 'dull dark green'
_exptl_crystal_colour_lustre dull
_exptl_crystal_colour_modifier dark
_exptl_crystal_colour_primary green
_exptl_crystal_density_diffrn 1.486
_exptl_crystal_density_method 'not measured'
_exptl_crystal_description hexagonal
_exptl_crystal_F_000 780
_exptl_crystal_size_max 0.409
_exptl_crystal_size_mid 0.334
_exptl_crystal_size_min 0.254
_refine_diff_density_max 0.846
_refine_diff_density_min -0.851
_refine_diff_density_rms 0.099
_refine_ls_extinction_method none
_refine_ls_goodness_of_fit_ref 0.962
_refine_ls_hydrogen_treatment constr
_refine_ls_matrix_type full
_refine_ls_number_parameters 473
_refine_ls_number_reflns 7041
_refine_ls_number_restraints 0
_refine_ls_restrained_S_all 0.962
_refine_ls_R_factor_all 0.1456
_refine_ls_R_factor_gt 0.0648
_refine_ls_shift/su_max 0.393
_refine_ls_shift/su_mean 0.078
_refine_ls_structure_factor_coef Fsqd
_refine_ls_weighting_details 'w=1/[\s^2^(Fo^2^)+(0.0908P)^2^] where P=(Fo^2^+2Fc^2^)/3'
_refine_ls_weighting_scheme calc
_refine_ls_wR_factor_gt 0.1475
_refine_ls_wR_factor_ref 0.1733
_reflns_Friedel_coverage 0.000
_reflns_number_gt 3625
_reflns_number_total 7041
_reflns_threshold_expression 'I > 2\s(I)'
_cod_data_source_file c9dt03158h2.cif
_cod_data_source_block hbcudtl5_0m
_cod_depositor_comments 'Adding full bibliography for 7701152--7701154.cif.'
_cod_database_code 7701154
_shelx_shelxl_version_number 2014/7
_shelx_space_group_comment
;
The symmetry employed for this shelxl refinement is uniquely defined
by the following loop, which should always be used as a source of
symmetry information in preference to the above space-group names.
They are only intended as comments.
;
_shelx_estimated_absorpt_t_max 0.867
_shelx_estimated_absorpt_t_min 0.798
_olex2_refinement_description
;
1. Fixed Uiso
 At 1.2 times of:
  All C(H) groups, All C(H,H) groups, All C(H,H,H) groups
 At 1.5 times of:
  All O(H,H) groups
2.a Rotating group:
 O1(H1A,H1B)
2.b Secondary CH2 refined with riding coordinates:
 C22(H22A,H22B), C40(H40A,H40B)
2.c Aromatic/amide H refined with riding coordinates:
 C12(H12), C16(H16), C27(H27), C28(H28), C29(H29), C30(H30), C33(H33),
 C35(H35), C36(H36), C37(H37), C38(H38), C39(H39), C41(H41), C42(H42)
2.d Idealised Me refined as rotating group:
 C6(H6A,H6B,H6C), C2(H2A,H2B,H2C), C17(H17A,H17B,H17C)
;
_olex2_submission_special_instructions 'No special instructions were received'

loop_
_space_group_symop_operation_xyz
'x, y, z'
'-x, -y, -z'

loop_
_atom_site_label
_atom_site_type_symbol
_atom_site_fract_x
_atom_site_fract_y
_atom_site_fract_z
_atom_site_U_iso_or_equiv
_atom_site_adp_type
_atom_site_occupancy
_atom_site_site_symmetry_order
_atom_site_calc_flag
_atom_site_refinement_flags_posn
Co1 Co 0.17447(6) 0.52634(5) 0.56282(4) 0.0208(2) Uani 1 1 d .
O3 O 0.2191(3) 0.3940(2) 0.4797(2) 0.0215(7) Uani 1 1 d .
N1 N 0.3353(3) 0.5645(3) 0.4833(2) 0.0181(8) Uani 1 1 d .
O4 O 0.2409(3) 0.4453(2) 0.6577(2) 0.0235(7) Uani 1 1 d .
O2 O 0.1128(3) 0.5903(2) 0.4565(2) 0.0228(7) Uani 1 1 d .
O1 O 0.0030(3) 0.4968(2) 0.6438(2) 0.0216(7) Uani 1 1 d .
H1A H 0.0043 0.4546 0.6970 0.032 Uiso 1 1 d GR
H1B H -0.0186 0.4641 0.5987 0.032 Uiso 1 1 d GR
N2 N 0.1265(3) 0.6628(3) 0.6535(2) 0.0208(9) Uani 1 1 d .
O9 O 0.0672(3) 0.6058(3) 1.1490(2) 0.0302(8) Uani 1 1 d .
O10 O 0.2223(3) 0.4638(3) 1.1312(2) 0.0332(8) Uani 1 1 d .
C10 C 0.3034(4) 0.3754(3) 0.3776(3) 0.0221(10) Uani 1 1 d .
O6 O 0.2946(4) 1.0013(3) 0.2241(3) 0.0496(10) Uani 1 1 d .
C12 C 0.3055(4) 0.2832(4) 0.3176(3) 0.0236(11) Uani 1 1 d .
H12 H 0.2481 0.2362 0.3535 0.028 Uiso 1 1 calc R
C13 C 0.2167(4) 0.4704(3) 0.7610(3) 0.0209(10) Uani 1 1 d .
O5 O 0.1933(4) 1.0656(3) 0.3935(3) 0.0430(9) Uani 1 1 d .
O8 O 0.6282(4) 0.3692(3) -0.0081(2) 0.0489(11) Uani 1 1 d .
C16 C 0.1125(4) 0.5851(4) 0.9302(3) 0.0235(11) Uani 1 1 d .
H16 H 0.0550 0.6496 0.9723 0.028 Uiso 1 1 calc R
N5 N 0.1557(4) 0.5265(3) 1.0924(3) 0.0280(10) Uani 1 1 d .
C18 C 0.1777(4) 0.5077(4) 0.9784(3) 0.0241(11) Uani 1 1 d .
O7 O 0.5506(4) 0.2265(3) -0.0074(3) 0.0601(12) Uani 1 1 d .
N3 N 0.2305(4) 0.9909(3) 0.3225(3) 0.0358(10) Uani 1 1 d .
C21 C 0.1387(4) 0.6878(4) 0.4217(3) 0.0207(10) Uani 1 1 d .
C22 C 0.0537(4) 0.6498(4) 0.7742(3) 0.0234(10) Uani 1 1 d .
H22A H -0.0278 0.6264 0.7852 0.028 Uiso 1 1 calc R
H22B H 0.0288 0.7216 0.8153 0.028 Uiso 1 1 calc R
C23 C 0.1043(4) 0.7728(3) 0.5008(3) 0.0214(10) Uani 1 1 d .
C24 C 0.1985(5) 0.8849(4) 0.3571(3) 0.0260(11) Uani 1 1 d .
C25 C 0.1312(4) 0.5683(3) 0.8213(3) 0.0204(10) Uani 1 1 d .
C26 C 0.2487(4) 0.6996(3) 0.6304(3) 0.0199(10) Uani 1 1 d .
C27 C 0.3663(5) 0.8257(4) 0.6546(3) 0.0276(11) Uani 1 1 d .
H27 H 0.3705 0.8857 0.6945 0.033 Uiso 1 1 calc R
C28 C 0.4807(4) 0.4162(4) 0.2124(3) 0.0251(11) Uani 1 1 d .
H28 H 0.5420 0.4600 0.1755 0.030 Uiso 1 1 calc R
C29 C 0.4740(5) 0.7769(4) 0.5617(3) 0.0300(11) Uani 1 1 d .
H29 H 0.5514 0.8045 0.5375 0.036 Uiso 1 1 calc R
C30 C 0.2022(4) 0.7023(4) 0.3099(3) 0.0232(10) Uani 1 1 d .
H30 H 0.2243 0.6443 0.2562 0.028 Uiso 1 1 calc R
C31 C 0.4740(4) 0.3293(4) 0.1567(3) 0.0252(11) Uani 1 1 d .
N4 N 0.5563(4) 0.3076(4) 0.0395(3) 0.0385(11) Uani 1 1 d .
C33 C 0.2328(5) 0.8021(4) 0.2780(3) 0.0278(11) Uani 1 1 d .
H33 H 0.2772 0.8135 0.2019 0.033 Uiso 1 1 calc R
C34 C 0.3554(4) 0.6510(3) 0.5377(3) 0.0217(10) Uani 1 1 d .
C35 C 0.4118(4) 0.5272(3) 0.3829(3) 0.0219(10) Uani 1 1 d .
H35 H 0.4840 0.5601 0.3451 0.026 Uiso 1 1 calc R
C36 C 0.1336(4) 0.8730(4) 0.4685(3) 0.0256(11) Uani 1 1 d .
H36 H 0.1098 0.9321 0.5215 0.031 Uiso 1 1 calc R
C37 C 0.2533(5) 0.7874(4) 0.6894(3) 0.0259(11) Uani 1 1 d .
H37 H 0.1789 0.8208 0.7533 0.031 Uiso 1 1 calc R
C38 C 0.2806(4) 0.3935(4) 0.8132(3) 0.0236(10) Uani 1 1 d .
H38 H 0.3371 0.3277 0.7731 0.028 Uiso 1 1 calc R
C39 C 0.2621(4) 0.4125(4) 0.9203(3) 0.0248(11) Uani 1 1 d .
H39 H 0.3066 0.3612 0.9543 0.030 Uiso 1 1 calc R
C40 C 0.0365(4) 0.7501(3) 0.6207(3) 0.0230(10) Uani 1 1 d .
H40A H -0.0442 0.7252 0.6322 0.028 Uiso 1 1 calc R
H40B H 0.0115 0.8181 0.6680 0.028 Uiso 1 1 calc R
C41 C 0.4710(4) 0.6885(4) 0.5032(3) 0.0233(10) Uani 1 1 d .
H41 H 0.5463 0.6539 0.4406 0.028 Uiso 1 1 calc R
C42 C 0.3890(4) 0.2604(4) 0.2085(3) 0.0270(11) Uani 1 1 d .
H42 H 0.3891 0.1984 0.1685 0.032 Uiso 1 1 calc R
C43 C 0.3968(4) 0.4406(3) 0.3244(3) 0.0219(10) Uani 1 1 d .
N7 N -0.0029(8) 0.9944(6) 0.7761(7) 0.120(3) Uani 1 1 d .
C6 C 0.1500(8) 0.1951(5) 0.6481(6) 0.071(2) Uani 1 1 d .
H6A H 0.1810 0.2441 0.5886 0.085 Uiso 1 1 calc GR
H6B H 0.0781 0.2374 0.7125 0.085 Uiso 1 1 calc GR
H6C H 0.1190 0.1386 0.6224 0.085 Uiso 1 1 calc GR
C2 C -0.1239(8) 1.1311(5) 0.9610(5) 0.083(2) Uani 1 1 d .
H2A H -0.1599 1.2022 0.9401 0.099 Uiso 1 1 calc GR
H2B H -0.0611 1.1397 0.9916 0.099 Uiso 1 1 calc GR
H2C H -0.1951 1.1026 1.0168 0.099 Uiso 1 1 calc GR
C5 C -0.0559(9) 1.0522(7) 0.8602(8) 0.088(3) Uani 1 1 d .
C15 C 0.2513(11) 0.1464(7) 0.6772(7) 0.088(3) Uani 1 1 d .
N6 N 0.3410(12) 0.1034(6) 0.7044(8) 0.141(4) Uani 1 1 d .
C17 C 0.3820(8) 0.0613(6) -0.0642(6) 0.082(2) Uani 1 1 d .
H17A H 0.4213 0.0518 -0.1452 0.098 Uiso 1 1 calc GR
H17B H 0.3840 -0.0106 -0.0330 0.098 Uiso 1 1 calc GR
H17C H 0.4316 0.1016 -0.0396 0.098 Uiso 1 1 calc GR
N8 N 0.1309(10) 0.1672(7) 0.0022(7) 0.152(4) Uani 1 1 d .
C19 C 0.2443(12) 0.1237(7) -0.0259(6) 0.092(3) Uani 1 1 d .

loop_
_atom_site_aniso_label
_atom_site_aniso_U_11
_atom_site_aniso_U_22
_atom_site_aniso_U_33
_atom_site_aniso_U_23
_atom_site_aniso_U_13
_atom_site_aniso_U_12
Co1 0.0236(4) 0.0211(4) 0.0199(3) 0.0033(2) -0.0109(2) -0.0057(3)
O3 0.0248(19) 0.0223(17) 0.0184(15) 0.0044(12) -0.0091(13) -0.0068(16)
N1 0.024(2) 0.0161(19) 0.0169(18) 0.0020(15) -0.0119(16) -0.0019(19)
O4 0.0298(19) 0.0240(17) 0.0187(15) 0.0013(12) -0.0119(13) -0.0054(16)
O2 0.029(2) 0.0207(17) 0.0241(15) 0.0067(13) -0.0148(13) -0.0106(17)
O1 0.0265(19) 0.0253(17) 0.0163(14) 0.0025(12) -0.0111(12) -0.0082(16)
N2 0.025(2) 0.023(2) 0.0175(18) 0.0058(15) -0.0110(16) -0.009(2)
O9 0.033(2) 0.031(2) 0.0260(17) -0.0001(15) -0.0142(15) -0.002(2)
O10 0.031(2) 0.042(2) 0.0294(17) 0.0081(15) -0.0169(15) -0.006(2)
C10 0.026(3) 0.023(3) 0.019(2) 0.0061(19) -0.012(2) -0.003(2)
O6 0.065(3) 0.041(2) 0.040(2) 0.0159(17) -0.0122(19) -0.027(2)
C12 0.024(3) 0.023(3) 0.028(2) 0.0057(19) -0.014(2) -0.008(2)
C13 0.023(3) 0.020(3) 0.026(2) 0.0053(19) -0.0145(19) -0.009(2)
O5 0.054(3) 0.0241(19) 0.048(2) 0.0035(17) -0.0171(18) -0.009(2)
O8 0.054(3) 0.058(2) 0.0287(18) -0.0071(16) 0.0005(16) -0.035(2)
C16 0.024(3) 0.024(3) 0.024(2) 0.0027(19) -0.0096(19) -0.008(2)
N5 0.029(3) 0.036(3) 0.028(2) 0.013(2) -0.018(2) -0.014(3)
C18 0.029(3) 0.029(3) 0.020(2) 0.005(2) -0.013(2) -0.014(3)
O7 0.068(3) 0.068(3) 0.037(2) -0.0250(19) 0.0009(18) -0.040(3)
N3 0.037(3) 0.030(3) 0.041(3) 0.012(2) -0.016(2) -0.009(2)
C21 0.020(3) 0.024(3) 0.025(2) 0.0030(19) -0.0162(19) -0.003(2)
C22 0.025(3) 0.026(3) 0.019(2) 0.0025(18) -0.0086(19) -0.007(3)
C23 0.017(3) 0.024(3) 0.026(2) 0.0041(19) -0.0146(19) 0.000(2)
C24 0.027(3) 0.020(3) 0.035(3) 0.011(2) -0.018(2) -0.006(3)
C25 0.019(3) 0.024(3) 0.021(2) 0.0028(19) -0.0101(18) -0.008(2)
C26 0.020(3) 0.019(2) 0.024(2) 0.0043(18) -0.0135(19) -0.001(2)
C27 0.032(3) 0.022(3) 0.034(3) -0.003(2) -0.018(2) -0.005(3)
C28 0.025(3) 0.027(3) 0.024(2) 0.0039(19) -0.010(2) -0.007(3)
C29 0.029(3) 0.032(3) 0.035(3) 0.003(2) -0.017(2) -0.010(3)
C30 0.022(3) 0.024(3) 0.025(2) 0.0051(19) -0.0124(19) -0.003(2)
C31 0.025(3) 0.030(3) 0.018(2) -0.0013(19) -0.0050(19) -0.006(3)
N4 0.038(3) 0.049(3) 0.024(2) -0.006(2) -0.0035(18) -0.018(3)
C33 0.027(3) 0.034(3) 0.024(2) 0.006(2) -0.014(2) -0.002(3)
C34 0.027(3) 0.017(2) 0.024(2) 0.0022(18) -0.014(2) -0.004(2)
C35 0.024(3) 0.023(3) 0.024(2) 0.0078(19) -0.015(2) -0.007(2)
C36 0.030(3) 0.026(3) 0.025(2) 0.0020(19) -0.016(2) -0.006(3)
C37 0.029(3) 0.026(3) 0.027(2) -0.0004(19) -0.016(2) -0.005(3)
C38 0.025(3) 0.021(2) 0.026(2) 0.0023(19) -0.010(2) -0.007(2)
C39 0.025(3) 0.025(3) 0.028(2) 0.008(2) -0.015(2) -0.007(3)
C40 0.023(3) 0.023(3) 0.026(2) -0.0007(19) -0.015(2) -0.001(2)
C41 0.019(3) 0.026(3) 0.026(2) 0.0039(19) -0.0104(19) -0.005(2)
C42 0.026(3) 0.024(3) 0.031(3) -0.003(2) -0.013(2) -0.001(3)
C43 0.026(3) 0.021(2) 0.020(2) 0.0035(18) -0.0110(19) -0.006(2)
N7 0.125(7) 0.077(5) 0.163(7) -0.055(5) -0.083(6) 0.024(5)
C6 0.072(6) 0.044(4) 0.079(5) 0.012(3) -0.016(4) -0.007(4)
C2 0.117(7) 0.047(4) 0.082(5) -0.011(4) -0.044(5) -0.006(5)
C5 0.089(7) 0.066(5) 0.139(7) 0.046(5) -0.070(6) -0.038(6)
C15 0.129(10) 0.049(6) 0.074(5) 0.005(4) -0.025(6) -0.025(7)
N6 0.220(13) 0.057(5) 0.135(7) 0.000(4) -0.072(7) -0.012(7)
C17 0.055(5) 0.071(5) 0.117(6) -0.009(4) -0.040(4) 0.003(5)
N8 0.119(8) 0.105(7) 0.130(7) 0.002(5) 0.021(6) 0.041(7)
C19 0.142(9) 0.071(6) 0.066(5) 0.006(4) -0.033(5) -0.050(7)

loop_
_atom_type_symbol
_atom_type_description
_atom_type_scat_dispersion_real
_atom_type_scat_dispersion_imag
_atom_type_scat_source
C C 0.0033 0.0016 'International Tables Vol C Tables 4.2.6.8 and 6.1.1.4'
H H 0.0000 0.0000 'International Tables Vol C Tables 4.2.6.8 and 6.1.1.4'
Co Co 0.3494 0.9721 'International Tables Vol C Tables 4.2.6.8 and 6.1.1.4'
N N 0.0061 0.0033 'International Tables Vol C Tables 4.2.6.8 and 6.1.1.4'
O O 0.0106 0.0060 'International Tables Vol C Tables 4.2.6.8 and 6.1.1.4'

loop_
_geom_angle_atom_site_label_1
_geom_angle_atom_site_label_2
_geom_angle_atom_site_label_3
_geom_angle
O3 Co1 O4 86.59(12)
O3 Co1 O2 85.90(12)
O3 Co1 O1 87.87(11)
O3 Co1 N2 178.45(12)
N1 Co1 O3 94.71(13)
N1 Co1 O4 91.21(13)
N1 Co1 O2 89.63(13)
N1 Co1 O1 176.18(14)
N1 Co1 N2 86.21(14)
O4 Co1 O2 172.48(12)
O4 Co1 O1 91.76(12)
O4 Co1 N2 92.15(13)
O2 Co1 O1 87.73(12)
O2 Co1 N2 95.36(13)
O1 Co1 N2 91.28(13)
C10 O3 Co1 124.1(2)
C34 N1 Co1 113.0(3)
C35 N1 Co1 123.4(3)
C35 N1 C34 122.9(3)
C13 O4 Co1 128.6(3)
C21 O2 Co1 117.7(2)
C22 N2 Co1 112.5(2)
C22 N2 C40 106.2(3)
C26 N2 Co1 107.1(3)
C26 N2 C22 112.3(3)
C26 N2 C40 108.5(3)
C40 N2 Co1 110.3(2)
O3 C10 C12 117.8(4)
O3 C10 C43 123.7(4)
C12 C10 C43 118.5(4)
C42 C12 C10 121.1(4)
O4 C13 C25 123.8(4)
O4 C13 C38 116.7(4)
C38 C13 C25 119.5(4)
C25 C16 C18 120.2(4)
O9 N5 C18 118.8(4)
O10 N5 O9 122.2(4)
O10 N5 C18 119.0(4)
C16 C18 N5 119.2(4)
C39 C18 C16 121.8(4)
C39 C18 N5 119.0(4)
O6 N3 C24 119.1(4)
O5 N3 O6 122.5(4)
O5 N3 C24 118.4(4)
O2 C21 C23 118.4(3)
O2 C21 C30 120.7(4)
C30 C21 C23 120.8(4)
N2 C22 C25 113.2(4)
C21 C23 C40 117.5(4)
C36 C23 C21 120.1(4)
C36 C23 C40 122.4(4)
C33 C24 N3 119.1(4)
C33 C24 C36 122.7(4)
C36 C24 N3 118.2(4)
C13 C25 C22 122.5(3)
C16 C25 C13 118.5(4)
C16 C25 C22 118.8(4)
C34 C26 N2 116.0(3)
C34 C26 C37 120.9(4)
C37 C26 N2 122.7(4)
C37 C27 C29 120.0(4)
C31 C28 C43 119.6(4)
C27 C29 C41 121.1(4)
C33 C30 C21 118.9(4)
C28 C31 N4 119.5(4)
C28 C31 C42 122.2(4)
C42 C31 N4 118.3(4)
O8 N4 O7 123.0(4)
O8 N4 C31 119.3(4)
O7 N4 C31 117.7(4)
C24 C33 C30 119.4(4)
C26 C34 N1 114.8(4)
C26 C34 C41 119.9(4)
C41 C34 N1 125.3(4)
N1 C35 C43 125.3(4)
C24 C36 C23 118.0(4)
C27 C37 C26 119.4(4)
C39 C38 C13 121.0(4)
C38 C39 C18 119.0(4)
C23 C40 N2 110.1(3)
C29 C41 C34 118.8(4)
C12 C42 C31 119.0(4)
C28 C43 C10 119.4(4)
C28 C43 C35 118.6(4)
C35 C43 C10 122.0(4)
N7 C5 C2 176.1(8)
N6 C15 C6 179.3(11)
N8 C19 C17 174.9(9)

loop_
_geom_bond_atom_site_label_1
_geom_bond_atom_site_label_2
_geom_bond_distance
Co1 O3 1.874(3)
Co1 N1 1.873(3)
Co1 O4 1.882(3)
Co1 O2 1.897(3)
Co1 O1 1.931(3)
Co1 N2 1.962(3)
O3 C10 1.297(5)
N1 C34 1.424(5)
N1 C35 1.293(5)
O4 C13 1.312(4)
O2 C21 1.344(5)
N2 C22 1.496(5)
N2 C26 1.477(5)
N2 C40 1.514(5)
O9 N5 1.256(5)
O10 N5 1.222(5)
C10 C12 1.410(5)
C10 C43 1.427(5)
O6 N3 1.229(5)
C12 C42 1.370(6)
C13 C25 1.420(6)
C13 C38 1.416(6)
O5 N3 1.223(5)
O8 N4 1.222(4)
C16 C18 1.393(6)
C16 C25 1.382(5)
N5 C18 1.441(5)
C18 C39 1.382(6)
O7 N4 1.233(4)
N3 C24 1.464(5)
C21 C23 1.391(6)
C21 C30 1.386(5)
C22 C25 1.495(6)
C23 C36 1.380(6)
C23 C40 1.509(5)
C24 C33 1.371(6)
C24 C36 1.377(6)
C26 C34 1.374(6)
C26 C37 1.388(5)
C27 C29 1.381(6)
C27 C37 1.374(6)
C28 C31 1.363(5)
C28 C43 1.402(6)
C29 C41 1.383(6)
C30 C33 1.380(6)
C31 N4 1.451(5)
C31 C42 1.396(6)
C34 C41 1.394(6)
C35 C43 1.428(5)
C38 C39 1.363(5)
N7 C5 1.202(10)
C6 C15 1.380(12)
C2 C5 1.507(11)
C15 N6 1.233(12)
C17 C19 1.486(12)
N8 C19 1.200(12)

loop_
_smtbx_masks_void_nr
_smtbx_masks_void_average_x
_smtbx_masks_void_average_y
_smtbx_masks_void_average_z
_smtbx_masks_void_volume
_smtbx_masks_void_count_electrons
1 0.500 0.000 0.500 28.6 1.2
